data_2020389
loop_
_publ_author_name
'Rukiah, Mwaffak'
'Al-Ktaifani, Mahmoud M.'
'Sabra, Mohammad K.'

_publ_section_title
;
 Reaction-path calculations and crystal structures of
 1,1'-(ethylene-1,2-diyl)dipyridinium dichloride dihydrate and
 1,1'-(ethylene-1,2-diyl)dipyridinium dibromide
;
_journal_issue 2
_journal_name_full 'Acta Crystallographica Section C'
_journal_page_first
;
;
_journal_paper_doi 10.1107/S2053229615024833
_journal_volume 72
_journal_year 2016
_chemical_formula_iupac 'C12 H14 N2 2+, 2Br -'
_chemical_formula_moiety 'C12 H14 N2 2+, 2(Br -)'
_chemical_formula_sum 'C12 H14 Br2 N2'
_chemical_formula_weight 346.05
_chemical_name_systematic
;
1,1'-(Ethylene-1,2-diyl)dipyridinium dibromide
;
_space_group_IT_number 2
_symmetry_cell_setting triclinic
_symmetry_space_group_name_Hall '-P 1'
_symmetry_space_group_name_H-M 'P -1'
_audit_creation_method 'from EXP file using GSAS2CIF'
_cell_angle_alpha 80.7074(11)
_cell_angle_beta 81.2351(10)
_cell_angle_gamma 70.8554(5)
_cell_formula_units_Z 1
_cell_length_a 5.7608(3)
_cell_length_b 6.4257(3)
_cell_length_c 9.6848(5)
_cell_measurement_temperature 298
_cell_volume 332.33(3)
_computing_data_collection
;
WinXPOW (Stoe & Cie, 1999)
;
_computing_data_reduction
;
WinXPOW (Stoe & Cie, 1999)
;
_computing_molecular_graphics
;
ORTEP-3 for Windows (Farrugia, 2012)
;
_computing_structure_refinement
;
GSAS (Larson & Von Dreele, 2004)
;
_computing_structure_solution
;
EXPO2014 (Altomare <i>et al.</i>,  2013)
;
_diffrn_ambient_temperature 298
_diffrn_measurement_device_type 'Stoe transmission STADI-P'
_diffrn_radiation_monochromator 'Ge 111'
_diffrn_radiation_type 'Cu K\a~1~'
_diffrn_radiation_wavelength 1.5406
_exptl_absorpt_coefficient_mu 7.533
_exptl_absorpt_correction_T_max 0.07225
_exptl_absorpt_correction_T_min 0.03230
_exptl_absorpt_process_details
;   GSAS Absorption/surface roughness correction: function number 4
 Flat plate transmission absorption correction
Terms =      1.7000         0.0000
Correction is not refined.
;
_exptl_crystal_density_diffrn 1.729
_exptl_crystal_F_000 170
_pd_block_id 2014-05-12T09:47|BIPYRETHBR2|Mwaffak_Rukiah|stadip
_pd_calc_method 'Rietveld Refinement'
_pd_char_colour light_brown
_pd_char_particle_morphology 'fine powder'
_pd_instr_dist_mono/spec 130
_pd_instr_dist_spec/detc 173
_pd_instr_dist_src/mono 260
_pd_meas_2theta_range_inc 0.02
_pd_meas_2theta_range_max 79.98
_pd_meas_2theta_range_min 6.0
_pd_meas_number_of_points 3700
_pd_meas_scan_method step
_pd_phase_name BiPyrEthBr2
_pd_proc_2theta_range_inc 0.02
_pd_proc_2theta_range_max 79.98
_pd_proc_2theta_range_min 6.0
_pd_proc_info_datetime 2014-05-12T09:47:20
_pd_proc_ls_background_function
;   GSAS Background function number 1 with 20 terms.
 Shifted Chebyshev function of 1st kind
      1:    586.651     2:   -304.259     3:   -7.34098     4:    54.3369
      5:   -21.2246     6:   -22.1608     7:    53.9900     8:   -29.1153
      9:   -21.3555    10:    36.6434    11:   -11.5829    12:   -8.12441
     13:    9.00680    14:   -7.25715    15:    6.53796    16:    4.23813
     17:   -5.01710    18:   0.343807    19:    3.94090    20:   -2.41293
;
_pd_proc_ls_peak_cutoff 0.00100
_pd_proc_ls_profile_function
;
CW Profile function number 4 with  27 terms
Pseudovoigt profile coefficients as parameterized in Thompson <i>et al.</i>
(1987.
Asymmetry correction of Finger <i>et al.</i> (1994).
Microstrain broadening by Stephens (1999).
Peak tails are ignored  where the intensity is below 0.0010 times the peak
Aniso. broadening axis   0.0   0.0   1.0
;
_pd_proc_ls_prof_R_factor 0.0289
_pd_proc_ls_prof_wR_expected 0.0291
_pd_proc_ls_prof_wR_factor 0.0373
_pd_proc_number_of_points 3700
_pd_spec_mounting 'Powder loaded into two Mylar foils'
_pd_spec_mount_mode transmission
_pd_spec_shape flat_sheet
_pd_spec_size_axial 8
_pd_spec_size_equat 8
_refine_ls_goodness_of_fit_all 1.30
_refine_ls_hydrogen_treatment noref
_refine_ls_matrix_type full
_refine_ls_number_parameters 109
_refine_ls_number_restraints 0
_refine_ls_shift/su_max 0.04
_refine_ls_shift/su_mean 0.01
_refine_ls_weighting_scheme sigma
_reflns_number_total 404
_cod_data_source_file fa3378sup1.cif
_cod_data_source_block II
_cod_original_cell_volume 332.32(4)
_cod_database_code 2020389

loop_
_symmetry_equiv_pos_site_id
_symmetry_equiv_pos_as_xyz
1 +x,+y,+z
-1 -x,-y,-z

loop_
_atom_site_aniso_label
_atom_site_aniso_U_11
_atom_site_aniso_U_22
_atom_site_aniso_U_33
_atom_site_aniso_U_12
_atom_site_aniso_U_13
_atom_site_aniso_U_23
Br1 0.0312(16) 0.0296(14) 0.0181(17) -0.0204(12) 0.0014(14) -0.0088(16)

loop_
_atom_site_type_symbol
_atom_site_label
_atom_site_fract_x
_atom_site_fract_y
_atom_site_fract_z
_atom_site_U_iso_or_equiv
_atom_site_thermal_displace_type
_atom_site_occupancy
_atom_site_symmetry_multiplicity
Br Br1 0.1643(2) 0.2256(2) 0.30189(14) 0.02332 Uani 1.0 2
C C1 0.5795(18) 0.3836(13) 0.5328(13) 0.015(4) Uiso 1.0 2
H H1A 0.73999 0.37876 0.5509 0.035 Uiso 1.0 2
H H1B 0.59314 0.27317 0.46758 0.035 Uiso 1.0 2
N N1 0.4350(14) 0.3274(11) 0.6674(9) 0.011(3) Uiso 1.0 2
C C2 0.4682(18) 0.3816(16) 0.7878(14) 0.021(4) Uiso 1.0 2
H H2 0.57385 0.47144 0.78565 0.035 Uiso 1.0 2
C C3 0.3475(17) 0.3257(14) 0.9165(12) 0.028(4) Uiso 1.0 2
H H3 0.37416 0.36025 0.99885 0.035 Uiso 1.0 2
C C4 0.1914(17) 0.1991(16) 0.9125(12) 0.028(4) Uiso 1.0 2
H H4 0.11033 0.1524 0.99747 0.035 Uiso 1.0 2
C C5 0.1578(17) 0.1459(13) 0.7893(14) 0.015(4) Uiso 1.0 2
H H5 0.05402 0.05897 0.7885 0.035 Uiso 1.0 2
C C6 0.283(2) 0.2042(15) 0.6671(11) 0.020(4) Uiso 1.0 2
H H6 0.25644 0.17151 0.58182 0.035 Uiso 1.0 2

loop_
_atom_type_symbol
_atom_type_number_in_cell
_atom_type_scat_Cromer_Mann_a1
_atom_type_scat_Cromer_Mann_a2
_atom_type_scat_Cromer_Mann_a3
_atom_type_scat_Cromer_Mann_a4
_atom_type_scat_Cromer_Mann_b1
_atom_type_scat_Cromer_Mann_b2
_atom_type_scat_Cromer_Mann_b3
_atom_type_scat_Cromer_Mann_b4
_atom_type_scat_Cromer_Mann_c
_atom_type_scat_dispersion_real
_atom_type_scat_dispersion_imag
_atom_type_scat_source
Br 2.0 17.1718 2.20590 6.33380 19.3345 5.57540 0.28710 3.72720 58.1535 3.17760 0.000 0.000 International_Tables_Vol_C
C 12.0 2.31000 20.8439 1.02000 10.2075 1.58860 0.56870 0.86500 51.6512 0.21560 0.000 0.000 International_Tables_Vol_C
H 14.0 0.49300 10.5109 0.32291 26.1257 0.14019 3.14236 0.04081 57.7997 0.00304 0.000 0.000 International_Tables_Vol_C
N 2.0 12.2126 0.00570 3.13220 9.89330 2.01250 28.9975 1.16630 0.58260 -11.529 0.000 0.000 International_Tables_Vol_C

loop_
_geom_angle_atom_site_label_1
_geom_angle_atom_site_label_2
_geom_angle_atom_site_label_3
_geom_angle_site_symmetry_1
_geom_angle_site_symmetry_3
_geom_angle
_geom_angle_publ_flag
C1 C1 H1A -1_666 1_555 114.0 n
C1 C1 H1B -1_666 1_555 107.8 n
C1 C1 N1 -1_666 1_555 106.2(10) y
H1A C1 H1B 1_555 1_555 110.5 n
H1A C1 N1 1_555 1_555 109.9 n
H1B C1 N1 1_555 1_555 108.1 n
C1 N1 C2 1_555 1_555 120.7(10) y
C1 N1 C6 1_555 1_555 119.2(10) y
C2 N1 C6 1_555 1_555 120.0(11) y
N1 C2 H2 1_555 1_555 118.7 n
N1 C2 C3 1_555 1_555 123.3(10) y
H2 C2 C3 1_555 1_555 117.9 n
C2 C3 H3 1_555 1_555 122.8 n
C2 C3 C4 1_555 1_555 115.3(11) y
H3 C3 C4 1_555 1_555 121.8 n
C3 C4 H4 1_555 1_555 118.5 n
C3 C4 C5 1_555 1_555 120.9(12) y
H4 C4 C5 1_555 1_555 120.6 n
C4 C5 H5 1_555 1_555 119.9 n
C4 C5 C6 1_555 1_555 120.9(9) y
H5 C5 C6 1_555 1_555 119.1 n
N1 C6 C5 1_555 1_555 119.6(11) y
N1 C6 H6 1_555 1_555 119.1 n
C5 C6 H6 1_555 1_555 121.1 n

loop_
_geom_bond_atom_site_label_1
_geom_bond_atom_site_label_2
_geom_bond_site_symmetry_2
_geom_bond_distance
_geom_bond_publ_flag
C1 C1 -1_666 1.566(17) y
C1 H1A 1_555 0.957 n
C1 H1B 1_555 1.001 n
C1 N1 1_555 1.496(10) y
N1 C2 1_555 1.327(13) y
C2 H2 1_555 0.963 n
C2 C3 1_555 1.386(12) y
C3 H3 1_555 0.909 n
C3 C4 1_555 1.405(11) y
C4 H4 1_555 0.938 n
C4 C5 1_555 1.350(13) y
C5 H5 1_555 0.944 n
C5 C6 1_555 1.353(14) y
C6 N1 1_555 1.362(9) y
C6 H6 1_555 0.929 n

loop_
_geom_hbond_atom_site_label_D
_geom_hbond_atom_site_label_H
_geom_hbond_atom_site_label_A
_geom_hbond_site_symmetry_A
_geom_hbond_distance_DH
_geom_hbond_distance_HA
_geom_hbond_distance_DA
_geom_hbond_angle_DHA
_geom_hbond_publ_flag
C2 H2 Br1 -1_666 0.96 2.79 3.721(11) 163 y
C5 H5 Br1 -1_556 0.94 2.84 3.743(10) 161 y
C6 H6 Br1 . 0.93 2.79 3.676(11) 160 y

loop_
_geom_torsion_atom_site_label_1
_geom_torsion_atom_site_label_2
_geom_torsion_atom_site_label_3
_geom_torsion_atom_site_label_4
_geom_torsion_site_symmetry_3
_geom_torsion_site_symmetry_4
_geom_torsion
_geom_torsion_publ_flag
C2 N1 C1 C1 . -1_666 -91.5(10) y
C6 N1 C1 C1 . -1_666 93.7(9) y
C1 N1 C6 C5 . . 177.7(8) n
C1 N1 C2 C3 . . -177.2(9) n
C6 N1 C2 C3 . . -2.4(14) n
C2 N1 C6 C5 . . 2.9(14) n
N1 C1 C1 N1 -1_666 -1_666 -180.0(7) y
N1 C2 C3 C4 . . 2.2(14) n
C2 C3 C4 C5 . . -2.5(14) n
C3 C4 C5 C6 . . 3.2(15) n
C4 C5 C6 N1 . . -3.3(15) n

_cod_database_fobs_code 2020389
